data_4118734
loop_
_publ_author_name
'Javier Carreras'
'Mahendra Patil'
'Walter Thiel'
'Manuel Alcarazo'

_publ_section_title
;
 Exploiting the \p-Acceptor Properties of Carbene-Stabilized Phosphorus
 Centered Trications [L3P]3+: Applications in Pt(II) Catalysis
;
_journal_name_full 'Journal of the American Chemical Society'
_journal_page_first 16753
_journal_page_last 16758
_journal_paper_doi 10.1021/ja306947m
_journal_volume 134
_journal_year 2012
_chemical_absolute_configuration rmad
_chemical_compound_source dichloromethane,ethanole
_chemical_formula_moiety 'C17 H17 F Si'
_chemical_formula_sum 'C17 H17 F Si'
_chemical_formula_weight 268.40
_space_group_crystal_system orthorhombic
_space_group_IT_number 19
_space_group_name_Hall 'P 2ac 2ab'
_space_group_name_H-M_alt 'P 21 21 21'
_symmetry_cell_setting orthorhombic
_symmetry_Int_Tables_number 19
_symmetry_space_group_name_Hall 'P 2ac 2ab'
_symmetry_space_group_name_H-M 'P 21 21 21'
_atom_sites_solution_hydrogens geom
_atom_sites_solution_primary direct
_atom_sites_solution_secondary difmap
_audit_block_code AVM-AC-153-01
_audit_creation_date 2012-05-15
_audit_creation_method
;
  Olex2 1.1
  (compiled 2011.11.01 svn.r2039, GUI svn.r3906)
;
_cell_angle_alpha 90.00
_cell_angle_beta 90.00
_cell_angle_gamma 90.00
_cell_formula_units_Z 4
_cell_length_a 7.6774(3)
_cell_length_b 28.5135(10)
_cell_length_c 6.5884(2)
_cell_measurement_reflns_used 9981
_cell_measurement_temperature 100
_cell_measurement_theta_max 65.5303
_cell_measurement_theta_min 3.0997
_cell_volume 1442.26(9)
_computing_cell_refinement 'SAINT software (Bruker AXS, 2004)'
_computing_data_collection 'PROTEUM2 (Bruker AXS, 2008)'
_computing_data_reduction 'SAINT software (Bruker AXS, 2004)'
_computing_molecular_graphics 'DIAMOND (Crystal Impact GbR, 2005)'
_computing_publication_material
;
O. V. Dolomanov, L. J. Bourhis, R. J. Gildea, J. A. K. Howard and H. Puschmann,
OLEX2: a complete structure solution, refinement and analysis program.
J. Appl. Cryst. (2009). 42, 339-341.
;
_computing_structure_refinement 'SHELXL-97 (G. M. Sheldrick, 2008)'
_computing_structure_solution 'SHELXS-97 (G. M. Sheldrick, 2008)'
_diffrn_ambient_temperature 100
_diffrn_detector_area_resol_mean 66.67
_diffrn_measured_fraction_theta_full 0.995
_diffrn_measured_fraction_theta_max 0.995
_diffrn_measurement_device_type 'Bruker AXS X8 Proteum'
_diffrn_measurement_method 'CCD \f- and \w-scans'
_diffrn_radiation_monochromator 'focusing multilayer optic'
_diffrn_radiation_source '0.2 x 2mm^2^ focus rotating anode'
_diffrn_radiation_type Cu-K\a
_diffrn_radiation_wavelength 1.54184
_diffrn_reflns_av_R_equivalents 0.0523
_diffrn_reflns_av_unetI/netI 0.0238
_diffrn_reflns_limit_h_max 9
_diffrn_reflns_limit_h_min -9
_diffrn_reflns_limit_k_max 33
_diffrn_reflns_limit_k_min -33
_diffrn_reflns_limit_l_max 7
_diffrn_reflns_limit_l_min -7
_diffrn_reflns_number 31715
_diffrn_reflns_theta_full 66.68
_diffrn_reflns_theta_max 66.68
_diffrn_reflns_theta_min 3.10
_diffrn_source_current 40.0
_diffrn_source_power 1.6
_diffrn_source_voltage 40.0
_exptl_absorpt_coefficient_mu 1.389
_exptl_absorpt_correction_T_max 0.7528
_exptl_absorpt_correction_T_min 0.6367
_exptl_absorpt_correction_type gaussian
_exptl_absorpt_process_details 'SADABS (Bruker AXS, 2008)'
_exptl_crystal_colour colourless
_exptl_crystal_density_diffrn 1.236
_exptl_crystal_description block
_exptl_crystal_F_000 568
_exptl_crystal_size_max 0.18
_exptl_crystal_size_mid 0.17
_exptl_crystal_size_min 0.16
_refine_diff_density_max 0.433
_refine_diff_density_min -0.519
_refine_diff_density_rms 0.079
_refine_ls_abs_structure_details 'Flack H D (1983), Acta Cryst. A39, 876-881'
_refine_ls_abs_structure_Flack 0.12(10)
_refine_ls_extinction_method none
_refine_ls_goodness_of_fit_ref 1.212
_refine_ls_hydrogen_treatment constr
_refine_ls_matrix_type full
_refine_ls_number_parameters 160
_refine_ls_number_reflns 2524
_refine_ls_number_restraints 0
_refine_ls_restrained_S_all 1.212
_refine_ls_R_factor_all 0.0871
_refine_ls_R_factor_gt 0.0868
_refine_ls_shift/su_max 0.000
_refine_ls_shift/su_mean 0.000
_refine_ls_structure_factor_coef Fsqd
_refine_ls_weighting_details 'calc w=1/[\s^2^(Fo^2^)+(0.0000P)^2^+4.9079P] where P=(Fo^2^+2Fc^2^)/3'
_refine_ls_weighting_scheme calc
_refine_ls_wR_factor_gt 0.1966
_refine_ls_wR_factor_ref 0.1967
_reflns_number_gt 2504
_reflns_number_total 2524
_reflns_threshold_expression >2sigma(I)
_cod_data_source_file ja306947m_si_004.cif
_cod_data_source_block 7809sadabs
_cod_database_code 4118734

loop_
_space_group_symop_id
_space_group_symop_operation_xyz
1 'x, y, z'
2 '-x+1/2, -y, z+1/2'
3 'x+1/2, -y+1/2, -z'
4 '-x, y+1/2, -z+1/2'

loop_
_atom_site_label
_atom_site_type_symbol
_atom_site_fract_x
_atom_site_fract_y
_atom_site_fract_z
_atom_site_U_iso_or_equiv
_atom_site_adp_type
_atom_site_occupancy
_atom_site_symmetry_multiplicity
_atom_site_calc_flag
_atom_site_refinement_flags
_atom_site_disorder_assembly
_atom_site_disorder_group
Si1 Si -0.0140(2) -0.07051(5) -0.9456(2) 0.0393(4) Uani 1 1 d . . .
F1A F 0.0306(11) -0.4209(2) -0.5424(13) 0.0580(19) Uiso 0.50 1 d P A 1
F1B F 0.0175(10) -0.4257(2) -0.6540(11) 0.0457(15) Uiso 0.50 1 d P B 2
C1A C 0.0338(17) -0.3740(5) -0.591(2) 0.044(3) Uiso 0.50 1 d P A 1
C1B C 0.0066(16) -0.3789(3) -0.6904(19) 0.028(2) Uiso 0.50 1 d P B 2
C2A C -0.0309(19) -0.3625(5) -0.774(2) 0.046(3) Uiso 0.50 1 d P A 1
H2A H -0.0740 -0.3848 -0.8645 0.055 Uiso 0.50 1 calc PR A 1
C2B C -0.0623(13) -0.3641(3) -0.8817(17) 0.027(2) Uiso 0.50 1 d P B 2
H2B H -0.1014 -0.3859 -0.9766 0.032 Uiso 0.50 1 calc PR B 2
C3A C -0.0284(17) -0.3127(4) -0.8214(19) 0.038(3) Uiso 0.50 1 d P A 1
C3B C -0.0688(11) -0.3181(3) -0.9197(16) 0.0172(18) Uiso 0.50 1 d P B 2
H3B H -0.1178 -0.3082 -1.0414 0.021 Uiso 0.50 1 calc PR B 2
C4A C -0.0900(15) -0.2995(4) -1.0065(19) 0.042(3) Uiso 0.50 1 d P A 1
H4A H -0.1313 -0.3221 -1.0963 0.051 Uiso 0.50 1 calc PR A 1
C4B C 0.1279(11) -0.2641(3) -0.4515(16) 0.0215(18) Uiso 0.50 1 d P B 2
H4B H 0.1733 -0.2738 -0.3275 0.026 Uiso 0.50 1 calc PR B 2
C5A C -0.0916(15) -0.2526(4) -1.062(2) 0.047(3) Uiso 0.50 1 d P A 1
H5A H -0.1325 -0.2435 -1.1891 0.056 Uiso 0.50 1 calc PR A 1
C5B C 0.1225(12) -0.2184(3) -0.4915(14) 0.021(2) Uiso 0.50 1 d P B 2
H5B H 0.1635 -0.1972 -0.3951 0.025 Uiso 0.50 1 calc PR B 2
C6A C -0.0293(16) -0.2188(4) -0.921(2) 0.038(3) Uiso 0.50 1 d P A 1
C6B C -0.0777(11) -0.2145(3) -1.0105(14) 0.0120(17) Uiso 0.50 1 d P B 2
H6B H -0.1201 -0.2349 -1.1088 0.014 Uiso 0.50 1 calc PR B 2
C7A C -0.0445(18) -0.1697(5) -0.982(2) 0.045(4) Uiso 0.50 1 d P A 1
H7A H -0.0947 -0.1615 -1.1056 0.053 Uiso 0.50 1 calc PR A 1
C7B C -0.0803(14) -0.1672(3) -1.0473(19) 0.021(2) Uiso 0.50 1 d P B 2
H7B H -0.1246 -0.1566 -1.1704 0.026 Uiso 0.50 1 calc PR B 2
C8A C 0.015(2) -0.1368(5) -0.856(2) 0.038(4) Uiso 0.50 1 d P A 1
C8B C -0.0174(15) -0.1334(3) -0.9036(17) 0.017(3) Uiso 0.50 1 d P B 2
C9A C 0.087(3) -0.1509(7) -0.676(3) 0.061(6) Uiso 0.50 1 d P A 1
H9A H 0.1273 -0.1273 -0.5910 0.073 Uiso 0.50 1 calc PR A 1
C9B C 0.0519(16) -0.1513(4) -0.720(2) 0.022(3) Uiso 0.50 1 d P B 2
H9B H 0.0964 -0.1307 -0.6240 0.026 Uiso 0.50 1 calc PR B 2
C10A C 0.107(2) -0.1967(5) -0.606(3) 0.058(4) Uiso 0.50 1 d P A 1
H10A H 0.1607 -0.2039 -0.4839 0.070 Uiso 0.50 1 calc PR A 1
C10B C 0.0548(11) -0.2009(3) -0.6800(14) 0.0130(18) Uiso 0.50 1 d P B 2
C11A C 0.0398(16) -0.2301(4) -0.733(2) 0.039(3) Uiso 0.50 1 d P A 1
C11B C -0.0106(13) -0.2334(3) -0.8227(15) 0.0146(16) Uiso 0.50 1 d P B 2
C12A C 0.0390(18) -0.2812(4) -0.680(2) 0.043(3) Uiso 0.50 1 d P A 1
C12B C -0.0038(12) -0.2834(3) -0.7820(13) 0.0144(16) Uiso 0.50 1 d P B 2
C13A C 0.1077(17) -0.2946(5) -0.498(2) 0.046(3) Uiso 0.50 1 d P A 1
H13A H 0.1538 -0.2727 -0.4080 0.055 Uiso 0.50 1 calc PR A 1
C13B C 0.0665(12) -0.2995(3) -0.5917(17) 0.019(2) Uiso 0.50 1 d P B 2
C14A C 0.1058(19) -0.3423(5) -0.453(3) 0.058(4) Uiso 0.50 1 d P A 1
H14A H 0.1524 -0.3530 -0.3308 0.069 Uiso 0.50 1 calc PR A 1
C14B C 0.0694(12) -0.3480(3) -0.5477(17) 0.0218(19) Uiso 0.50 1 d P B 2
H14B H 0.1130 -0.3588 -0.4246 0.026 Uiso 0.50 1 calc PR B 2
C15 C 0.0142(9) -0.06316(19) -1.2258(8) 0.0458(14) Uani 1 1 d . A .
H15A H 0.1238 -0.0764 -1.2666 0.069 Uiso 1 1 calc R . .
H15B H 0.0120 -0.0304 -1.2593 0.069 Uiso 1 1 calc R . .
H15C H -0.0787 -0.0790 -1.2955 0.069 Uiso 1 1 calc R . .
C16 C -0.2286(9) -0.0466(2) -0.8691(13) 0.065(2) Uani 1 1 d . A .
H16A H -0.3187 -0.0615 -0.9472 0.098 Uiso 1 1 calc R . .
H16B H -0.2308 -0.0134 -0.8929 0.098 Uiso 1 1 calc R . .
H16C H -0.2476 -0.0527 -0.7275 0.098 Uiso 1 1 calc R . .
C17 C 0.1625(9) -0.0385(2) -0.8064(10) 0.0494(17) Uani 1 1 d . A .
H17A H 0.1433 -0.0411 -0.6629 0.074 Uiso 1 1 calc R . .
H17B H 0.1612 -0.0060 -0.8449 0.074 Uiso 1 1 calc R . .
H17C H 0.2734 -0.0520 -0.8401 0.074 Uiso 1 1 calc R . .

loop_
_atom_site_aniso_label
_atom_site_aniso_U_11
_atom_site_aniso_U_22
_atom_site_aniso_U_33
_atom_site_aniso_U_23
_atom_site_aniso_U_13
_atom_site_aniso_U_12
Si1 0.0388(8) 0.0290(7) 0.0501(8) -0.0089(6) 0.0065(9) 0.0019(7)
C15 0.041(3) 0.043(3) 0.053(3) -0.004(3) -0.018(3) 0.003(3)
C16 0.060(5) 0.042(4) 0.093(6) -0.013(4) 0.026(4) 0.012(3)
C17 0.071(5) 0.039(3) 0.038(3) -0.006(3) 0.008(3) -0.009(3)

loop_
_atom_type_symbol
_atom_type_description
_atom_type_scat_dispersion_real
_atom_type_scat_dispersion_imag
_atom_type_scat_source
C C 0.0181 0.0091 'International Tables Vol C Tables 4.2.6.8 and 6.1.1.4'
H H 0.0000 0.0000 'International Tables Vol C Tables 4.2.6.8 and 6.1.1.4'
F F 0.0727 0.0534 'International Tables Vol C Tables 4.2.6.8 and 6.1.1.4'
Si Si 0.2541 0.3302 'International Tables Vol C Tables 4.2.6.8 and 6.1.1.4'

loop_
_exptl_crystal_face_index_h
_exptl_crystal_face_index_k
_exptl_crystal_face_index_l
_exptl_crystal_face_perp_dist
-1.00 -1.00 -1.00 0.0800
1.00 1.00 1.00 0.0800
-1.00 1.00 1.00 0.0900
1.00 -1.00 -1.00 0.0900
0.00 -1.00 0.00 0.0850
0.00 1.00 0.00 0.0850

loop_
_geom_angle_atom_site_label_1
_geom_angle_atom_site_label_2
_geom_angle_atom_site_label_3
_geom_angle
C8B Si1 C8A 11.3(6)
C8B Si1 C15 105.3(4)
C8B Si1 C16 108.0(4)
C8B Si1 C17 114.6(5)
C15 Si1 C8A 112.7(5)
C15 Si1 C17 110.2(3)
C16 Si1 C8A 111.6(5)
C16 Si1 C15 109.3(4)
C16 Si1 C17 109.3(3)
C17 Si1 C8A 103.6(5)
F1A C1A C14A 119.1(13)
C2A C1A F1A 116.0(14)
C2A C1A C14A 124.9(14)
F1B C1B C2B 117.8(9)
F1B C1B C14B 119.1(11)
C14B C1B C2B 123.0(10)
C1A C2A C3A 115.1(12)
C3B C2B C1B 117.8(10)
C4A C3A C2A 117.1(12)
C4A C3A C12A 123.3(12)
C12A C3A C2A 119.6(12)
C2B C3B C12B 123.1(10)
C3A C4A C5A 120.4(12)
C5B C4B C13B 123.2(9)
C4A C5A C6A 118.6(12)
C4B C5B C10B 121.4(9)
C5A C6A C7A 116.4(13)
C11A C6A C5A 123.8(12)
C11A C6A C7A 119.8(11)
C7B C6B C11B 121.6(9)
C8A C7A C6A 118.4(14)
C6B C7B C8B 122.6(11)
C7A C8A Si1 116.3(12)
C7A C8A C9A 118.0(15)
C9A C8A Si1 125.6(12)
C7B C8B Si1 124.6(9)
C9B C8B Si1 118.8(8)
C9B C8B C7B 116.6(9)
C8A C9A C10A 127.3(18)
C8B C9B C10B 121.2(10)
C11A C10A C9A 114.4(17)
C5B C10B C9B 120.3(10)
C11B C10B C5B 118.6(8)
C11B C10B C9B 121.1(9)
C6A C11A C12A 115.4(12)
C10A C11A C6A 121.8(12)
C10A C11A C12A 122.7(13)
C6B C11B C12B 122.5(8)
C10B C11B C6B 116.9(8)
C10B C11B C12B 120.6(9)
C3A C12A C11A 118.5(13)
C13A C12A C3A 123.3(13)
C13A C12A C11A 118.2(13)
C3B C12B C11B 123.3(8)
C3B C12B C13B 117.6(8)
C13B C12B C11B 119.1(8)
C12A C13A C14A 117.3(15)
C12B C13B C4B 117.1(9)
C14B C13B C4B 123.1(10)
C14B C13B C12B 119.8(9)
C13A C14A C1A 119.8(16)
C1B C14B C13B 118.7(10)

loop_
_geom_bond_atom_site_label_1
_geom_bond_atom_site_label_2
_geom_bond_distance
Si1 C8A 1.992(15)
Si1 C8B 1.815(10)
Si1 C15 1.870(6)
Si1 C16 1.853(7)
Si1 C17 1.874(7)
F1A C1A 1.374(14)
F1B C1B 1.360(12)
C1A C2A 1.349(19)
C1A C14A 1.40(2)
C1B C2B 1.430(16)
C1B C14B 1.376(15)
C2A C3A 1.455(17)
C2B C3B 1.337(13)
C3A C4A 1.361(17)
C3A C12A 1.392(18)
C3B C12B 1.432(12)
C4A C5A 1.386(17)
C4B C5B 1.332(12)
C4B C13B 1.447(13)
C5A C6A 1.421(17)
C5B C10B 1.435(12)
C6A C7A 1.461(18)
C6A C11A 1.390(19)
C6B C7B 1.371(13)
C6B C11B 1.444(12)
C7A C8A 1.335(19)
C7B C8B 1.435(15)
C8A C9A 1.37(2)
C8B C9B 1.416(17)
C9A C10A 1.39(2)
C9B C10B 1.438(14)
C10A C11A 1.36(2)
C10B C11B 1.411(13)
C11A C12A 1.496(17)
C11B C12B 1.454(11)
C12A C13A 1.37(2)
C12B C13B 1.439(13)
C13A C14A 1.393(19)
C13B C14B 1.412(13)
